data_2005258
loop_
_publ_author_name
'Stankovic, S.'
'Lazar, D.'
'Miljkovic, D.'
'Medic-Mijacevic, L.'
'Gasi, K.'
'Kovacevic, R.'
'Courseille, C.'

_publ_section_title
;
 17\a-Benzyl-17\b-hydroxy-16-hydroxyimino-3-methoxyestra-1,3,5(10)-triene
;
_journal_issue 8
_journal_name_full 'Acta Crystallographica Section C'
_journal_page_first 2037
_journal_page_last 2040
_journal_paper_doi 10.1107/S0108270195011309
_journal_volume 52
_journal_year 1996
_chemical_formula_sum 'C26 H31 N O3'
_chemical_formula_weight 405.54
_space_group_IT_number 1
_symmetry_cell_setting triclinic
_symmetry_space_group_name_Hall 'P 1'
_symmetry_space_group_name_H-M 'P 1'
_atom_type_scat_source 'SHELX86 (Sheldrick, 1985)'
_cell_angle_alpha 102.00(2)
_cell_angle_beta 100.16(2)
_cell_angle_gamma 80.99(3)
_cell_formula_units_Z 2
_cell_length_a 7.345(3)
_cell_length_b 10.532(3)
_cell_length_c 15.129(4)
_cell_measurement_reflns_used 25
_cell_measurement_temperature 293
_cell_measurement_theta_max 28.1
_cell_measurement_theta_min 13.3
_cell_volume 1118.0(6)
_computing_molecular_graphics 'PLUTO (Motherwell & Clegg, 1978)'
_computing_publication_material 'CSU88 (Vickovi\'c, 1988)'
_computing_structure_refinement 'SHELX76 (Sheldrick, 1976)'
_computing_structure_solution 'SHELX86 (Sheldrick, 1985)'
_diffrn_measurement_device 'Enraf-Nonius CAD-4'
_diffrn_measurement_method \w-\q
_diffrn_radiation_type CuK\a
_diffrn_radiation_wavelength 1.54184
_diffrn_reflns_av_R_equivalents 0.0134
_diffrn_reflns_limit_h_max 7
_diffrn_reflns_limit_h_min 0
_diffrn_reflns_limit_k_max 11
_diffrn_reflns_limit_k_min -11
_diffrn_reflns_limit_l_max 15
_diffrn_reflns_limit_l_min -16
_diffrn_reflns_number 2830
_diffrn_reflns_theta_max 55
_diffrn_standards_decay_% none
_diffrn_standards_interval_count 3
_diffrn_standards_interval_time 180
_diffrn_standards_number 3
_exptl_absorpt_coefficient_mu 0.58
_exptl_absorpt_correction_type none
_exptl_crystal_colour colourless
_exptl_crystal_density_diffrn 1.2
_exptl_crystal_density_method none
_exptl_crystal_description prism
_exptl_crystal_size_max 0.300
_exptl_crystal_size_mid 0.075
_exptl_crystal_size_min 0.025
_refine_diff_density_max 0.259
_refine_diff_density_min -0.159
_refine_ls_extinction_method none
_refine_ls_goodness_of_fit_obs 2.42
_refine_ls_number_parameters 279
_refine_ls_number_reflns 2053
_refine_ls_R_factor_obs 0.067
_refine_ls_shift/esd_max 0.205
_refine_ls_structure_factor_coef F
_refine_ls_weighting_details 'w = 1/[\s^2^(F) + 0.023461F^2^]'
_refine_ls_weighting_scheme calc
_refine_ls_wR_factor_obs 0.068
_reflns_number_observed 2053
_reflns_number_total 2830
_reflns_observed_criterion I>3\s(I)
_cod_data_source_file ka1137.cif
_cod_data_source_block ka1137a
_cod_depositor_comments
;
The following automatic conversions were performed:

'_refine_ls_weighting_scheme' value 'w = 1/[\s^2^(F) + 0.023461F^2^]'
was changed to 'calc'. New tag '_refine_ls_weighting_details' was
created. The value of the new tag was set to 'w = 1/[\s^2^(F) +
0.023461F^2^]'.

Automatic conversion script
Id: cif_fix_values 3143 2015-03-26 13:38:13Z robertas 
;
_cod_original_cell_volume 1118.1(6)
_cod_database_code 2005258

loop_
_symmetry_equiv_pos_as_xyz
x,y,z

loop_
_atom_site_label
_atom_site_fract_x
_atom_site_fract_y
_atom_site_fract_z
_atom_site_U_iso_or_equiv
C(1) -0.216(1) -0.7457(8) -0.3614(5) .053(2)
C(2) -0.175(1) -0.6562(8) -0.2839(5) .056(2)
C(3) -0.296(1) -0.6266(8) -0.2180(5) .054(2)
C(4) -0.449(1) -0.6884(7) -0.2313(5) .051(2)
C(5) -0.489(1) -0.7812(7) -0.3112(5) .048(2)
C(6) -0.662(1) -0.8493(9) -0.3209(5) .063(2)
C(7) -0.729(1) -0.9112(8) -0.4204(5) .057(2)
C(8) -0.565(1) -0.9897(7) -0.4607(5) .045(2)
C(9) -0.4255(8) -0.8998(7) -0.4675(5) .046(2)
C(10) -0.376(1) -0.8085(7) -0.3772(5) .048(2)
C(11) -0.2569(9) -0.9794(7) -0.5108(6) .054(2)
C(12) -0.315(1) -01.0648(6) -0.6047(6) .054(2)
C(13) -0.4607(8) -01.1523(6) -0.5975(5) .040(2)
C(14) -0.6247(8) -01.0664(7) -0.5597(5) .041(2)
C(15) -0.776(1) -01.1543(7) -0.5725(5) .049(2)
C(16) -0.7346(9) -01.2495(6) -0.6594(5) .043(2)
C(17) -0.5614(9) -01.2263(6) -0.6883(5) .043(2)
C(18) -0.366(1) -01.2581(7) -0.5418(5) .054(2)
C(19) -0.604(1) -01.1439(7) -0.7656(5) .055(2)
C(20) -0.745(1) -01.1893(7) -0.8469(5) .056(2)
C(21) -0.693(1) -01.2669(9) -0.9228(5) .071(3)
C(22) -0.819(2) -01.310(1) -01.0013(7) .081(3)
C(23) -01.002(2) -01.277(1) -01.0005(7) .085(3)
C(24) -01.069(1) -01.192(1) -0.9211(9) .099(3)
C(25) -0.938(1) -01.149(1) -0.8451(7) .073(2)
C(26) -0.390(1) -0.4769(9) -.0848(6) .080(3)
N -0.8249(8) -01.3425(5) -0.7015(4) .046(2)
O(1) -0.2502(9) -0.5301(6) -0.1435(4) .074(2)
O(2) -0.4576(7) -01.3473(4) -0.7273(3) .052(1)
O(3) -0.9865(7) -01.3489(5) -0.6669(4) .063(1)
C(1') -0.552(1) -01.1683(9) -0.1787(6) .073(2)
C(2') -0.533(2) -01.2597(9) -0.2584(6) .076(3)
C(3') -0.690(1) -01.2765(8) -0.3249(6) .069(3)
C(4') -0.852(1) -01.1960(9) -0.3129(6) .070(2)
C(5') -0.871(1) -01.1081(7) -0.2322(5) .054(2)
C(6') -01.058(1) -01.0188(9) -0.2237(6) .069(2)
C(7') -01.078(1) -0.9552(8) -0.1265(6) .059(2)
C(8') -0.906(1) -0.8934(7) -.0769(5) .044(2)
C(9') -0.7358(9) -01.0045(7) -.0699(5) .045(2)
C(10') -0.722(1) -01.0926(8) -0.1627(5) .055(2)
C(11') -0.559(1) -0.9467(8) -.0212(6) .059(2)
C(12') -0.584(1) -0.8705(8) .0759(5) .056(2)
C(13') -0.7490(9) -0.7629(7) .0707(5) .047(2)
C(14') -0.9237(9) -0.8250(7) .0205(5) .046(2)
C(15') -01.0817(9) -0.7138(8) .0368(5) .056(2)
C(16') -01.017(1) -0.6393(7) .1290(5) .049(2)
C(17') -0.8162(9) -0.6928(6) .1643(5) .043(2)
C(18') -0.704(1) -0.6541(8) .0269(6) .068(2)
C(19') -0.816(1) -0.7895(7) .2283(6) .063(2)
C(20') -0.938(1) -0.7412(8) .3010(5) .060(2)
C(21') -0.870(2) -0.663(1) .3818(5) .086(3)
C(22') -0.985(3) -0.608(1) .444(1) .121(5)
C(23') -01.162(3) -0.635(2) .429(1) .130(6)
C(24') -01.238(2) -0.713(2) .350(2) .131(6)
C(25') -01.117(1) -0.766(1) .2894(7) .084(3)
C(26') -0.543(2) -01.467(1) -0.4119(7) .098(4)
N' -01.0958(8) -0.5379(5) .1782(5) .050(1)
O(1') -0.689(1) -01.3619(7) -0.4056(4) .098(2)
O(2') -0.7048(7) -0.5961(5) .2146(4) .064(1)
O(3') -01.2762(7) -0.4997(5) .1319(4) .065(1)
H(1) -0.123(1) -0.768(1) -0.412(1) .10(1)
H(2) -.051(1) -0.609(1) -0.273(1) .10(1)
H(4) -0.541(1) -0.666(1) -0.180(1) .10(1)
H(61) -0.629(1) -0.926(1) -0.281(1) .08(1)
H(62) -0.773(1) -0.779(1) -0.296(1) .08(1)
H(71) -0.789(1) -0.835(1) -0.459(1) .08(1)
H(72) -0.833(1) -0.974(1) -0.422(1) .08(1)
H(8) -0.503(1) -01.058(1) -0.416(1) .03(1)
H(9) -0.491(1) -0.835(1) -0.514(1) .03(1)
H(111) -0.181(1) -01.043(1) -0.465(1) .08(1)
H(112) -0.167(1) -0.912(1) -0.519(1) .08(1)
H(121) -0.194(1) -01.126(1) -0.628(1) .08(1)
H(122) -0.376(1) -01.002(1) -0.653(1) .08(1)
H(14) -0.681(1) -0.987(1) -0.595(1) .03(1)
H(151) -0.763(1) -01.204(1) -0.516(1) .08(1)
H(152) -0.914(1) -01.100(1) -0.582(1) .08(1)
H(181) -0.293(1) -01.212(1) -0.478(1) .09(1)
H(182) -0.268(1) -01.325(1) -0.580(1) .09(1)
H(183) -0.470(1) -01.311(1) -0.529(1) .09(1)
H(19) -0.985(1) -01.085(1) -0.785(1) .10(1)
H(201) -0.475(1) -01.144(1) -0.790(1) .08(1)
H(202) -0.654(1) -01.045(1) -0.736(1) .08(1)
H(22) -0.546(1) -01.298(1) -0.924(1) .10(1)
H(23) -0.768(2) -01.369(1) -01.061(1) .10(1)
H(24) -01.100(2) -01.314(1) -01.059(1) .10(1)
H(25) -01.216(1) -01.161(1) -0.921(1) .10(1)
H(261) -0.335(1) -0.403(1) -.030(1) .09(1)
H(262) -0.425(1) -0.554(1) -.057(1) .09(1)
H(263) -0.512(1) -0.434(1) -0.124(1) .09(1)
H(1') -0.431(1) -01.155(1) -0.127(1) .14(2)
H(2') -0.400(2) -01.317(1) -0.268(1) .14(2)
H(4') -0.968(1) -01.201(1) -0.368(1) .14(2)
H(61') -01.170(1) -01.077(1) -0.251(1) .08(1)
H(62') -01.066(1) -0.943(1) -0.263(1) .08(1)
H(71') -01.197(1) -0.880(1) -0.127(1) .08(1)
H(72') -01.101(1) -01.029(1) -.091(1) .08(1)
H(8') -0.887(1) -0.822(1) -0.116(1) .06(1)
H(9') -0.759(1) -01.069(1) -.027(1) .06(1)
H(111') -0.446(1) -01.025(1) -.016(1) .08(1)
H(112') -0.526(1) -0.881(1) -.060(1) .08(1)
H(121') -0.459(1) -0.827(1) .107(1) .08(1)
H(122') -0.610(1) -0.937(1) .116(1) .08(1)
H(14') -0.950(1) -0.908(1) .046(1) .06(1)
H(151') -01.210(1) -0.752(1) .036(1) .08(1)
H(152') -01.101(1) -0.653(1) -.014(1) .08(1)
H(181') -0.657(1) -0.697(1) -.038(1) .10(1)
H(182') -0.596(1) -0.604(1) .072(1) .10(1)
H(183') -0.828(1) -0.586(1) .016(1) .10(1)
H(19') -01.168(1) -0.831(1) .228(1) .14(2)
H(201') -0.675(1) -0.811(1) .261(1) .08(1)
H(202') -0.863(1) -0.878(1) .187(1) .08(1)
H(22') -0.725(2) -0.647(1) .395(1) .14(2)
H(23') -0.934(3) -0.542(1) .505(1) .14(2)
H(24') -01.249(3) -0.594(2) .481(1) .14(2)
H(25') -01.382(2) -0.730(2) .337(2) .14(2)
H(261') -0.561(2) -01.526(1) -0.479(1) .10(1)
H(262') -0.545(1) -01.525(1) -0.362(1) .10(1)
H(263') -0.411(2) -01.428(1) -0.400(1) .10(1)

loop_
_geom_angle_atom_site_label_1
_geom_angle_atom_site_label_2
_geom_angle_atom_site_label_3
_geom_angle
_geom_angle_publ_flag
C(16) C(17) O(2) 111.8(5) yes
C(19) C(17) O(2) 104.6(5) yes
C(15) C(16) N 126.8(6) yes
C(17) C(16) N 121.8(6) yes
C(16) N O(3) 114.6(6) yes
C(2) C(3) O(1) 116.2(7) yes
C(4) C(3) O(1) 124.0(7) yes
C(3) O(1) C(26) 117.7(7) yes
C(16') C(17') O(2') 114.5(6) yes
C(19') C(17') O(2') 106.4(6) yes
C(15') C(16') N' 130.9(7) yes
C(17') C(16') N' 118.1(6) yes
C(16') N' O(3') 109.6(6) yes
C(2') C(3') O(1') 124.6(9) yes
C(4') C(3') O(1') 116.2(8) yes
C(3') O(1') C(26') 117.5(8) yes
C(2) C(1) C(10) 121.5(7) no
C(1) C(2) C(3) 119.6(7) no
C(2) C(3) C(4) 119.8(7) no
C(3) C(4) C(5) 120.2(7) no
C(4) C(5) C(6) 117.6(7) no
C(4) C(5) C(10) 120.5(7) no
C(6) C(5) C(10) 121.9(7) no
C(5) C(6) C(7) 112.8(7) no
C(6) C(7) C(8) 108.4(6) no
C(7) C(8) C(9) 110.3(6) no
C(7) C(8) C(14) 111.7(6) no
C(9) C(8) C(14) 107.3(6) no
C(8) C(9) C(10) 111.9(6) no
C(8) C(9) C(11) 110.9(6) no
C(10) C(9) C(11) 115.0(6) no
C(1) C(10) C(5) 118.3(7) no
C(1) C(10) C(9) 120.4(7) no
C(5) C(10) C(9) 121.2(7) no
C(9) C(11) C(12) 112.8(6) no
C(11) C(12) C(13) 110.4(6) no
C(12) C(13) C(14) 108.9(6) no
C(12) C(13) C(17) 117.4(6) no
C(12) C(13) C(18) 109.4(6) no
C(14) C(13) C(17) 100.4(5) no
C(14) C(13) C(18) 114.7(6) no
C(17) C(13) C(18) 106.1(5) no
C(8) C(14) C(13) 111.4(6) no
C(8) C(14) C(15) 117.5(6) no
C(13) C(14) C(15) 105.9(6) no
C(14) C(15) C(16) 100.8(6) no
C(15) C(16) C(17) 111.4(6) no
C(13) C(17) C(16) 101.6(5) no
C(13) C(17) C(19) 112.5(6) no
C(13) C(17) O(2) 114.8(5) no
C(16) C(17) C(19) 111.9(6) no
C(17) C(19) C(20) 116.6(6) no
C(19) C(20) C(21) 121.6(7) no
C(19) C(20) C(25) 120.3(7) no
C(21) C(20) C(25) 118.1(8) no
C(20) C(21) C(22) 123.8(9) no
C(21) C(22) C(23) 119.4(10) no
C(22) C(23) C(24) 119.9(11) no
C(23) C(24) C(25) 118.8(10) no
C(20) C(25) C(24) 119.9(8) no
C(2') C(1') C(10') 122.6(9) no
C(1') C(2') C(3') 118.7(9) no
C(2') C(3') C(4') 119.0(9) no
C(3') C(4') C(5') 121.7(8) no
C(4') C(5') C(6') 119.1(7) no
C(4') C(5') C(10') 120.7(8) no
C(6') C(5') C(10') 120.1(7) no
C(5') C(6') C(7') 113.1(7) no
C(6') C(7') C(8') 111.9(7) no
C(7') C(8') C(9') 108.8(6) no
C(7') C(8') C(14') 113.3(6) no
C(9') C(8') C(14') 106.1(6) no
C(8') C(9') C(10') 110.8(6) no
C(8') C(9') C(11') 110.7(6) no
C(10') C(9') C(11') 115.9(6) no
C(1') C(10') C(5') 116.9(8) no
C(1') C(10') C(9') 119.5(7) no
C(5') C(10') C(9') 123.5(7) no
C(9') C(11') C(12') 111.1(6) no
C(11') C(12') C(13') 110.2(6) no
C(12') C(13') C(14') 108.8(6) no
C(12') C(13') C(17') 116.3(6) no
C(12') C(13') C(18') 110.8(6) no
C(14') C(13') C(17') 100.9(5) no
C(14') C(13') C(18') 113.6(6) no
C(17') C(13') C(18') 106.3(6) no
C(8') C(14') C(13') 113.3(6) no
C(8') C(14') C(15') 118.8(6) no
C(13') C(14') C(15') 103.2(6) no
C(14') C(15') C(16') 103.7(6) no
C(15') C(16') C(17') 110.9(6) no
C(13') C(17') C(16') 99.7(5) no
C(13') C(17') C(19') 112.5(6) no
C(13') C(17') O(2') 113.4(6) no
C(16') C(17') C(19') 110.5(6) no
C(17') C(19') C(20') 114.9(7) no
C(19') C(20') C(21') 119.3(8) no
C(19') C(20') C(25') 122.5(8) no
C(21') C(20') C(25') 118.1(9) no
C(20') C(21') C(22') 119.7(11) no
C(21') C(22') C(23') 120.0(6) no
C(22') C(23') C(24') 122.6(19) no
C(23') C(24') C(25') 115.1(16) no
C(20') C(25') C(24') 124.3(12) no

loop_
_geom_bond_atom_site_label_1
_geom_bond_atom_site_label_2
_geom_bond_distance
_geom_bond_publ_flag
C(13) C(17) 1.555(8) yes
C(15) C(16) 1.525(9) yes
C(16) C(17) 1.486(10) yes
C(17) O(2) 1.447(6) yes
C(16) N 1.265(7) yes
N O(3) 1.395(8) yes
C(3) O(1) 1.383(9) yes
C(26) O(1) 1.443(11) yes
C(13') C(17') 1.579(9) yes
C(15') C(16') 1.489(9) yes
C(16') C(17') 1.535(8) yes
C(17') O(2') 1.416(7) yes
C(16') N' 1.289(8) yes
N' O(3') 1.425(7) yes
C(3') O(1') 1.357(9) yes
C(26') O(1') 1.415(12) yes
C(1) C(2) 1.363(10) no
C(1) C(10) 1.396(11) no
C(2) C(3) 1.402(12) no
C(3) C(4) 1.355(12) no
C(4) C(5) 1.406(9) no
C(5) C(6) 1.523(12) no
C(5) C(10) 1.370(11) no
C(6) C(7) 1.538(10) no
C(7) C(8) 1.498(10) no
C(8) C(9) 1.530(11) no
C(8) C(14) 1.570(10) no
C(9) C(10) 1.521(9) no
C(9) C(11) 1.549(9) no
C(11) C(12) 1.545(11) no
C(12) C(13) 1.546(11) no
C(13) C(14) 1.511(9) no
C(13) C(18) 1.542(10) no
C(14) C(15) 1.518(11) no
C(17) C(19) 1.558(11) no
C(20) C(19) 1.509(10) no
C(20) C(21) 1.341(11) no
C(20) C(25) 1.421(12) no
C(21) C(22) 1.413(13) no
C(22) C(23) 1.335(18) no
C(23) C(24) 1.454(16) no
C(24) C(25) 1.406(14) no
C(1') C(2') 1.391(12) no
C(1') C(10') 1.399(12) no
C(2') C(3') 1.391(13) no
C(3') C(4') 1.370(13) no
C(4') C(5') 1.385(11) no
C(5') C(6') 1.543(11) no
C(5') C(10') 1.386(10) no
C(6') C(7') 1.507(12) no
C(7') C(8') 1.520(11) no
C(8') C(9') 1.577(9) no
C(8') C(14') 1.518(10) no
C(9') C(10') 1.524(10) no
C(9') C(11') 1.526(10) no
C(11') C(12') 1.548(11) no
C(12') C(13') 1.525(10) no
C(13') C(14') 1.537(9) no
C(13') C(18') 1.540(13) no
C(14') C(15') 1.528(9) no
C(17') C(19') 1.545(12) no
C(19') C(20') 1.498(12) no
C(20') C(21') 1.385(11) no
C(21') C(22') 1.35(3) no
C(22') C(23') 1.35(2) no
C(20') C(25') 1.351(14) no
C(23') C(24') 1.38(3) no
C(24') C(25') 1.36(2) no

loop_
_geom_contact_atom_site_label_1
_geom_contact_atom_site_label_2
_geom_contact_distance
_geom_contact_site_symmetry_2
_geom_contact_publ_flag
O(2) N 2.785(7) . yes
O(2') N' 2.821(8) . yes
N O(2') 2.788(7) 1_544 yes
O(3) N' 2.828(8) 1_544 yes
O(2) O(3') 2.793(7) 1_644 yes

loop_
_geom_torsion_atom_site_label_1
_geom_torsion_atom_site_label_2
_geom_torsion_atom_site_label_3
_geom_torsion_atom_site_label_4
_geom_torsion
_geom_torsion_publ_flag
C(12) C(13) C(17) O(2) 82.3(7) yes
C(20) C(19) C(17) O(2) 71.0(7) yes
C(15) C(16) C(17) O(2) 144.0(6) yes
O(2) C(17) C(16) N -32.5(9) yes
C(17) C(16) N O(3) -178.6(6) yes
C(2) C(3) O(1) C(26) 166.8(7) yes
C(4) C(3) O(1) C(26) -10.8(12) yes
C(12') C(13') C(17') O(2') 79.9(8) yes
C(20') C(19') C(17') O(2') 76.1(8) yes
C(15') C(16') C(17') O(2') 143.0(6) yes
O(2') C(17') C(16') N' -33.4(9) yes
C(17') C(16') N' O(3') 177.1(6) yes
C(2') C(3') O(1') C(26') 20.3(14) yes
C(4') C(3') O(1') C(26') -165.0(9) yes
